data_2208070
loop_
_publ_author_name
'Amaury du Moulinet d'Hardemare'
'Christian Philouze'
'Olivier Jarjayes'

_publ_section_title
'[11,23-Dimethyl-15,19-diaza-3,7-diazoniatricyclo[19.3.1.1^9,13^]tetracosa-1(25),2,7,9,11,13(26),14,19,21,23-decaene-25,26-diolato-\k^4^<i>N</i>^15^,<i>N</i>^19^,<i>O</i>,<i>O</i>']tris(nitrato-\k^2^<i>O</i>,<i>O</i>')samarium(III)'
_journal_coeditor_code HB6266
_journal_issue 2
_journal_name_full 'Acta Crystallographica Section E'
_journal_page_first m227
_journal_page_last m228
_journal_paper_doi 10.1107/S1600536805041504
_journal_volume 62
_journal_year 2006
_chemical_formula_iupac '[Sm (N O3)3 (C24 H28 N4 O2)]'
_chemical_formula_moiety 'C24 H28 N7 O11 Sm'
_chemical_formula_sum 'C24 H28 N7 O11 Sm'
_chemical_formula_weight 740.93
_chemical_name_systematic
;
[11,23-Dimethyl-15,19-diaza-3,7-diazoniatricyclo[19.3.1.1^9,13^]trtracosa-
1(25),2,7,9,11,13(26),14,19,21,23-decaene-25,26-doiolato-
\k^4^N^15^,N^19^,O,O']tris(nitrato-\k^2^O,O')samarium(III)
;
_space_group_IT_number 14
_symmetry_cell_setting monoclinic
_symmetry_space_group_name_Hall '-P 2ybc'
_symmetry_space_group_name_H-M 'P 1 21/c 1'
_cell_angle_alpha 90
_cell_angle_beta 104.457(12)
_cell_angle_gamma 90
_cell_formula_units_Z 4
_cell_length_a 15.7532(13)
_cell_length_b 9.7237(5)
_cell_length_c 19.1342(15)
_cell_measurement_reflns_used 987
_cell_measurement_temperature 293
_cell_measurement_theta_max 17.0
_cell_measurement_theta_min 3.0
_cell_volume 2838.2(4)
_computing_cell_refinement 'KappaCCD Software'
_computing_data_collection 'KappaCCD Software (Nonius, 1997)'
_computing_data_reduction 'TEXSAN (Molecular Structure Corporation, 1997)'
_computing_molecular_graphics 'Please supply'
_computing_publication_material TEXSAN
_computing_structure_refinement TEXSAN
_computing_structure_solution 'SIR92 (Altomare <i>et al.</i>,  1994)'
_diffrn_ambient_temperature 293
_diffrn_measured_fraction_theta_full 0.94
_diffrn_measured_fraction_theta_max 0.78
_diffrn_measurement_device_type 'Nonius KappaCCD'
_diffrn_measurement_method '\w and \f'
_diffrn_radiation_monochromator filter
_diffrn_radiation_source 'X-ray tube'
_diffrn_radiation_type 'Ag K\a'
_diffrn_radiation_wavelength 0.5608
_diffrn_reflns_av_R_equivalents 0.081471
_diffrn_reflns_av_sigmaI/netI 0.180
_diffrn_reflns_limit_h_max 19
_diffrn_reflns_limit_h_min -19
_diffrn_reflns_limit_k_max 12
_diffrn_reflns_limit_k_min -12
_diffrn_reflns_limit_l_max 23
_diffrn_reflns_limit_l_min -23
_diffrn_reflns_number 30402
_diffrn_reflns_theta_full 19.5
_diffrn_reflns_theta_max 20.50
_diffrn_reflns_theta_min 2.24
_diffrn_standards_decay_% 0.00
_diffrn_standards_interval_count 0
_diffrn_standards_number 0
_exptl_absorpt_coefficient_mu 1.151
_exptl_absorpt_correction_type none
_exptl_crystal_colour colorless
_exptl_crystal_density_diffrn 1.734
_exptl_crystal_description prism
_exptl_crystal_F_000 1484.00
_exptl_crystal_size_max 0.20
_exptl_crystal_size_mid 0.15
_exptl_crystal_size_min 0.10
_refine_diff_density_max 1.71
_refine_diff_density_min -1.71
_refine_ls_extinction_method none
_refine_ls_goodness_of_fit_all 1.608
_refine_ls_goodness_of_fit_ref 1.608
_refine_ls_hydrogen_treatment constr
_refine_ls_matrix_type full
_refine_ls_number_constraints 0
_refine_ls_number_parameters 388
_refine_ls_number_reflns 4029
_refine_ls_number_restraints 0
_refine_ls_R_factor_all 0.0702
_refine_ls_R_factor_gt 0.0702
_refine_ls_shift/su_max 0.0050
_refine_ls_shift/su_mean 0.0000
_refine_ls_structure_factor_coef F
_refine_ls_weighting_details 'w = 1/[\s^2^(Fo) +0.00006|Fo|^2^]'
_refine_ls_weighting_scheme sigma
_refine_ls_wR_factor_all 0.0793
_refine_ls_wR_factor_ref 0.0793
_reflns_number_gt 4029
_reflns_number_total 6093
_reflns_threshold_expression I>2\s(I)
_cod_data_source_file hb6266.cif
_cod_data_source_block I
_cod_original_cell_volume 2838.1(4)
_cod_original_sg_symbol_H-M 'P 21/c'
_cod_database_code 2208070
_cod_database_fobs_code 2208070

loop_
_symmetry_equiv_pos_as_xyz
'   +x,   +y,   +z'
'   -x,1/2+y,1/2-z'
'   -x,   -y,   -z'
'   +x,1/2-y,1/2+z'

loop_
_atom_site_label
_atom_site_fract_x
_atom_site_fract_y
_atom_site_fract_z
_atom_site_U_iso_or_equiv
_atom_site_adp_type
_atom_site_calc_flag
_atom_site_occupancy
Sm1 0.26164(3) 0.15966(4) 0.58249(2) 0.03430(10) Uani d 1.000
O1 0.3570(3) 0.3467(5) 0.5931(3) 0.043(2) Uani d 1.000
O2 0.1766(4) 0.3576(5) 0.5472(3) 0.0390(10) Uani d 1.000
O3 0.4194(4) 0.0995(6) 0.6609(4) 0.059(2) Uani d 1.000
O4 0.3480(4) -0.0724(6) 0.6078(4) 0.055(2) Uani d 1.000
O5 0.4814(5) -0.0991(8) 0.6697(5) 0.087(3) Uani d 1.000
O6 0.1672(4) -0.0562(6) 0.5787(4) 0.057(2) Uani d 1.000
O7 0.1033(4) 0.1277(6) 0.5981(4) 0.064(2) Uani d 1.000
O8 0.0419(4) -0.0665(7) 0.6027(6) 0.115(3) Uani d 1.000
O9 0.2589(5) 0.0869(7) 0.7149(4) 0.066(2) Uani d 1.000
O10 0.2386(5) 0.2312(9) 0.7957(4) 0.090(3) Uani d 1.000
O11 0.2512(4) 0.3023(6) 0.6920(3) 0.051(2) Uani d 1.000
N1 0.1632(4) 0.5723(7) 0.6271(4) 0.046(2) Uani d 1.000
N2 0.1699(4) 0.1311(6) 0.4502(4) 0.041(2) Uani d 1.000
N3 0.3611(4) 0.1298(7) 0.4915(4) 0.044(2) Uani d 1.000
N4 0.3764(4) 0.5437(7) 0.6926(4) 0.046(2) Uani d 1.000
N5 0.4179(5) -0.0252(7) 0.6467(4) 0.050(2) Uani d 1.000
N6 0.1021(5) -0.0010(7) 0.5937(5) 0.062(2) Uani d 1.000
N7 0.2492(5) 0.2062(8) 0.7361(5) 0.054(2) Uani d 1.000
C1 0.2634(7) -0.0640(10) 0.4337(6) 0.079(3) Uani d 1.000
C2 0.1742(6) -0.0068(9) 0.4185(5) 0.056(3) Uani d 1.000
C3 0.1266(5) 0.2210(9) 0.4071(5) 0.044(2) Uani d 1.000
C4 0.1076(5) 0.3632(8) 0.4217(4) 0.036(2) Uani d 1.000
C5 0.0647(5) 0.4434(9) 0.3636(5) 0.049(3) Uani d 1.000
C6 0.0404(5) 0.5780(9) 0.3700(5) 0.048(3) Uani d 1.000
C7 -0.0055(7) 0.6610(10) 0.3033(6) 0.071(3) Uani d 1.000
C8 0.0574(6) 0.6351(8) 0.4384(5) 0.050(3) Uani d 1.000
C9 0.1042(4) 0.5621(7) 0.4999(4) 0.033(2) Uani d 1.000
C10 0.1319(4) 0.4212(7) 0.4914(4) 0.032(2) Uani d 1.000
C11 0.1199(5) 0.6280(8) 0.5670(5) 0.043(2) Uani d 1.000
C12 0.1800(6) 0.6407(9) 0.6978(5) 0.054(3) Uani d 1.000
C13 0.2693(6) 0.7121(9) 0.7218(5) 0.059(3) Uani d 1.000
C14 0.3464(6) 0.6189(9) 0.7474(5) 0.056(3) Uani d 1.000
C15 0.4529(5) 0.5578(9) 0.6811(5) 0.046(3) Uani d 1.000
C16 0.4866(5) 0.4780(9) 0.6314(5) 0.043(2) Uani d 1.000
C17 0.5719(5) 0.5065(9) 0.6268(5) 0.053(3) Uani d 1.000
C18 0.6095(5) 0.4362(9) 0.5806(6) 0.055(3) Uani d 1.000
C19 0.7038(6) 0.4670(10) 0.5742(7) 0.078(4) Uani d 1.000
C20 0.5620(5) 0.3351(9) 0.5385(5) 0.053(3) Uani d 1.000
C21 0.4758(5) 0.2989(8) 0.5414(5) 0.045(2) Uani d 1.000
C22 0.4361(5) 0.3717(8) 0.5883(5) 0.041(2) Uani d 1.000
C23 0.4325(6) 0.1905(9) 0.4936(5) 0.051(3) Uani d 1.000
C24 0.3369(7) 0.0260(10) 0.4334(6) 0.071(3) Uani d 1.000
H1 0.2747 -0.1045 0.4802 0.094 Uiso c 1.000
H2 0.2629 -0.1333 0.3986 0.094 Uiso c 1.000
H3 0.1385 -0.0677 0.4375 0.068 Uiso c 1.000
H4 0.1521 -0.0003 0.3676 0.068 Uiso c 1.000
H5 0.1035 0.1910 0.3588 0.053 Uiso c 1.000
H6 0.0514 0.4033 0.3169 0.059 Uiso c 1.000
H7 0.0178 0.6360 0.2638 0.085 Uiso c 1.000
H8 -0.0666 0.6418 0.2917 0.085 Uiso c 1.000
H9 0.0038 0.7562 0.3131 0.085 Uiso c 1.000
H10 0.0372 0.7254 0.4441 0.059 Uiso c 1.000
H11 0.0976 0.7184 0.5687 0.052 Uiso c 1.000
H12 0.1853 0.4819 0.6252 0.055 Uiso c 1.000
H13 0.1765 0.5733 0.7329 0.065 Uiso c 1.000
H14 0.1356 0.7079 0.6957 0.065 Uiso c 1.000
H15 0.2784 0.7632 0.6820 0.071 Uiso c 1.000
H16 0.2672 0.7731 0.7601 0.071 Uiso c 1.000
H17 0.3940 0.6734 0.7733 0.067 Uiso c 1.000
H18 0.3313 0.5533 0.7791 0.067 Uiso c 1.000
H19 0.3371 0.4802 0.6634 0.055 Uiso c 1.000
H20 0.4899 0.6269 0.7078 0.056 Uiso c 1.000
H21 0.6044 0.5764 0.6565 0.063 Uiso c 1.000
H22 0.7229 0.5522 0.5970 0.094 Uiso c 1.000
H23 0.7041 0.4720 0.5247 0.094 Uiso c 1.000
H24 0.7420 0.3957 0.5969 0.094 Uiso c 1.000
H25 0.5880 0.2872 0.5059 0.064 Uiso c 1.000
H26 0.4622 0.1607 0.4588 0.061 Uiso c 1.000
H27 0.3867 -0.0312 0.4363 0.085 Uiso c 1.000
H28 0.3234 0.0735 0.3886 0.085 Uiso c 1.000

loop_
_atom_site_aniso_label
_atom_site_aniso_U_11
_atom_site_aniso_U_22
_atom_site_aniso_U_33
_atom_site_aniso_U_12
_atom_site_aniso_U_13
_atom_site_aniso_U_23
Sm1 0.0310(2) 0.0294(2) 0.0415(2) -0.0005(2) 0.0072(2) -0.0003(2)
O1 0.036(3) 0.047(3) 0.049(3) -0.005(2) 0.016(2) -0.010(3)
O2 0.044(3) 0.037(3) 0.034(3) 0.000(2) 0.005(2) 0.002(3)
O3 0.054(4) 0.051(3) 0.064(5) -0.003(3) -0.001(3) 0.002(3)
O4 0.051(4) 0.047(3) 0.063(4) -0.006(3) 0.005(3) -0.002(3)
O5 0.064(4) 0.081(5) 0.105(7) 0.029(4) 0.000(4) 0.008(5)
O6 0.043(3) 0.040(3) 0.088(5) 0.004(3) 0.021(3) -0.006(3)
O7 0.046(3) 0.040(3) 0.112(6) 0.004(3) 0.029(4) 0.000(3)
O8 0.053(4) 0.063(4) 0.250(10) -0.023(3) 0.078(5) -0.015(5)
O9 0.089(5) 0.049(3) 0.062(5) 0.011(3) 0.023(4) 0.012(3)
O10 0.142(7) 0.097(6) 0.044(4) 0.008(5) 0.049(4) 0.002(4)
O11 0.061(4) 0.044(3) 0.049(4) -0.006(3) 0.017(3) -0.001(3)
N1 0.048(4) 0.041(4) 0.051(5) 0.010(3) 0.017(3) -0.004(3)
N2 0.033(3) 0.034(3) 0.056(5) -0.005(3) 0.007(3) -0.012(3)
N3 0.038(4) 0.050(4) 0.044(4) 0.000(3) 0.012(3) -0.012(3)
N4 0.039(4) 0.052(4) 0.045(4) -0.009(3) 0.008(3) -0.011(3)
N5 0.043(4) 0.052(4) 0.051(5) 0.007(4) 0.002(4) 0.000(4)
N6 0.039(4) 0.034(4) 0.113(7) -0.005(3) 0.021(4) 0.001(4)
N7 0.054(4) 0.050(4) 0.061(5) 0.012(4) 0.019(4) 0.005(4)
C1 0.063(6) 0.064(6) 0.107(9) 0.008(5) 0.019(6) -0.055(5)
C2 0.060(6) 0.048(5) 0.060(6) -0.003(4) 0.012(5) -0.022(5)
C3 0.031(4) 0.048(4) 0.055(6) 0.005(4) 0.010(4) -0.011(4)
C4 0.019(3) 0.051(5) 0.036(5) 0.010(3) 0.000(3) 0.007(4)
C5 0.035(4) 0.059(5) 0.050(6) 0.000(4) 0.006(4) -0.007(5)
C6 0.042(5) 0.051(5) 0.054(6) 0.000(4) 0.017(4) 0.005(4)
C7 0.078(7) 0.066(6) 0.061(7) 0.011(5) 0.004(6) 0.021(6)
C8 0.041(5) 0.039(4) 0.067(6) 0.011(4) 0.013(4) 0.015(4)
C9 0.021(3) 0.029(4) 0.048(5) 0.003(3) 0.007(3) 0.003(3)
C10 0.021(3) 0.031(4) 0.042(5) -0.006(3) 0.006(3) 0.008(3)
C11 0.043(4) 0.035(4) 0.055(6) 0.003(3) 0.019(4) 0.004(4)
C12 0.066(6) 0.050(5) 0.051(6) 0.005(4) 0.026(4) -0.004(4)
C13 0.075(6) 0.045(5) 0.062(6) 0.000(5) 0.028(5) -0.014(5)
C14 0.060(6) 0.054(5) 0.052(6) -0.006(5) 0.013(5) -0.014(5)
C15 0.038(5) 0.050(5) 0.043(5) -0.004(4) -0.006(4) 0.002(4)
C16 0.027(4) 0.054(5) 0.046(5) -0.011(4) 0.003(4) 0.007(4)
C17 0.039(5) 0.053(5) 0.062(6) -0.015(4) 0.005(4) 0.006(5)
C18 0.034(4) 0.059(5) 0.072(7) -0.008(4) 0.016(4) 0.006(5)
C19 0.039(5) 0.081(7) 0.123(9) -0.015(5) 0.037(5) 0.008(7)
C20 0.041(4) 0.071(6) 0.055(5) 0.006(4) 0.025(4) 0.009(5)
C21 0.037(4) 0.046(4) 0.051(6) 0.006(4) 0.010(4) 0.008(4)
C22 0.030(4) 0.044(4) 0.049(5) -0.006(3) 0.013(4) 0.006(4)
C23 0.044(5) 0.070(6) 0.044(5) -0.005(4) 0.020(4) -0.010(4)
C24 0.066(6) 0.082(7) 0.073(7) -0.005(5) 0.030(5) -0.025(6)

loop_
_atom_type_symbol
_atom_type_scat_dispersion_real
_atom_type_scat_dispersion_imag
_atom_type_scat_source
H 0.00 0.00
;International Tables for Crystallography
(1992, Vol. C, Table 6.1.1.2)
;
C 0.00 0.00
;International Tables for Crystallography
(1992, Vol. C, Tables 4.2.6.8 and 6.1.1.1)
;
N 0.00 0.00
;International Tables for Crystallography
(1992, Vol. C, Tables 4.2.6.8 and 6.1.1.1)
;
O 0.00 0.00
;International Tables for Crystallography
(1992, Vol. C, Tables 4.2.6.8 and 6.1.1.1)
;
Sm 0.00 0.00
;International Tables for Crystallography
(1992, Vol. C, Tables 4.2.6.8 and 6.1.1.1)
;

loop_
_geom_angle_atom_site_label_1
_geom_angle_atom_site_label_2
_geom_angle_atom_site_label_3
_geom_angle_site_symmetry_3
_geom_angle
_geom_angle_publ_flag
O1 Sm1 O2 . 72.2(2) no
O1 Sm1 O3 . 68.1(2) no
O1 Sm1 O4 . 111.2(2) no
O1 Sm1 O6 . 175.1(2) no
O1 Sm1 O7 . 134.2(2) no
O1 Sm1 O9 . 106.8(2) no
O1 Sm1 O11 . 71.1(2) no
O1 Sm1 N2 . 110.9(2) no
O1 Sm1 N3 . 70.6(2) no
O2 Sm1 O3 . 137.5(2) no
O2 Sm1 O4 . 173.6(2) no
O2 Sm1 O6 . 112.2(2) no
O2 Sm1 O7 . 68.7(2) no
O2 Sm1 O9 . 110.5(2) no
O2 Sm1 O11 . 69.0(2) no
O2 Sm1 N2 . 70.6(2) no
O2 Sm1 N3 . 107.0(2) no
O3 Sm1 O4 . 47.8(2) no
O3 Sm1 O6 . 107.1(2) no
O3 Sm1 O7 . 134.8(2) no
O3 Sm1 O9 . 68.4(2) no
O3 Sm1 O11 . 84.1(2) no
O3 Sm1 N2 . 138.5(2) no
O3 Sm1 N3 . 73.7(2) no
O4 Sm1 O6 . 64.5(2) no
O4 Sm1 O7 . 110.2(2) no
O4 Sm1 O9 . 74.0(2) no
O4 Sm1 O11 . 117.0(2) no
O4 Sm1 N2 . 103.0(2) no
O4 Sm1 N3 . 70.1(2) no
O6 Sm1 O7 . 48.7(2) no
O6 Sm1 O9 . 70.1(2) no
O6 Sm1 O11 . 108.2(2) no
O6 Sm1 N2 . 73.0(2) no
O6 Sm1 N3 . 109.1(2) no
O7 Sm1 O9 . 67.2(2) no
O7 Sm1 O11 . 73.2(2) no
O7 Sm1 N2 . 77.5(2) no
O7 Sm1 N3 . 143.9(2) no
O9 Sm1 O11 . 48.6(2) no
O9 Sm1 N2 . 140.2(2) no
O9 Sm1 N3 . 139.4(2) no
O11 Sm1 N2 . 136.4(2) no
O11 Sm1 N3 . 140.7(2) no
N2 Sm1 N3 . 67.8(2) no
Sm1 O1 C21 . 111.3(2) no
Sm1 O1 C22 . 138.1(3) no
Sm1 O2 N1 . 127.3(2) no
Sm1 O2 C4 . 113.2(2) no
Sm1 O2 C9 . 171.5(2) no
Sm1 O2 C10 . 142.7(4) no
N1 O2 C4 . 119.3(2) no
N1 O2 C9 . 57.0(2) no
N1 O2 C10 . 89.5(3) no
Sm1 O3 N5 . 97.6(3) no
Sm1 O3 H20 2_646 138.4 no
O4 O3 O5 . 60.5(2) no
O4 O3 H20 2_646 130.0 no
O5 O3 H20 2_646 83.3 no
N5 O3 H20 2_646 106.6 no
Sm1 O4 N5 . 97.5(3) no
Sm1 O4 H1 . 79.9 no
Sm1 O4 H15 1_545 111.8 no
O3 O4 H1 . 129.1 no
O3 O4 H15 1_545 118.9 no
O5 O4 H15 1_545 96.9 no
N5 O4 H1 . 139.9 no
N5 O4 H15 1_545 109.8 no
H1 O4 H15 1_545 108.2 no
Sm1 O6 O7 . 66.50(10) no
Sm1 O6 O8 . 126.2(2) no
Sm1 O6 H11 1_545 169.9 no
O7 O6 H11 1_545 123.6 no
O8 O7 H10 3_566 97.8 no
N6 O7 H10 3_566 122.2 no
O6 O8 H11 1_545 63.9 no
O7 O8 H11 1_545 123.2 no
N6 O8 H11 1_545 93.7 no
O10 O9 O11 . 60.1(2) no
O9 O10 O11 . 59.3(2) no
Sm1 O11 O10 . 128.1(2) no
C9 N1 C12 . 153.4(4) no
C9 N1 C13 . 140.8(3) no
C9 N1 H14 . 127.7 no
C9 N1 H15 . 119.5 no
C11 N1 C12 . 124.3(5) no
C11 N1 C13 . 121.4(4) no
C12 N1 H12 . 117.9 no
C13 N1 H11 . 100.4 no
C13 N1 H12 . 109.7 no
H11 N1 H12 . 143.8 no
H11 N1 H13 . 119.2 no
H11 N1 H14 . 73.8 no
H11 N1 H15 . 85.9 no
H12 N1 H13 . 95.5 no
H12 N1 H14 . 141.4 no
H12 N1 H15 . 116.2 no
Sm1 N2 C1 . 90.2(2) no
Sm1 N2 C2 . 115.4(3) no
Sm1 N2 C3 . 129.4(4) no
Sm1 N2 H3 . 106.9 no
C1 N2 C3 . 132.8(5) no
C1 N2 C4 . 152.7(3) no
C1 N2 H5 . 108.6 no
C2 N2 C3 . 115.0(5) no
C3 N2 H3 . 120.3 no
C3 N2 H4 . 88.6 no
C4 N2 H4 . 115.5 no
Sm1 N3 C21 . 99.8(2) no
Sm1 N3 C23 . 127.0(4) no
Sm1 N3 C24 . 119.6(4) no
C1 N3 C21 . 170.3(3) no
C1 N3 C23 . 143.6(5) no
C1 N3 H26 . 116.6 no
C21 N3 H27 . 120.4 no
C21 N3 H28 . 125.0 no
C23 N3 C24 . 113.3(5) no
C23 N3 H27 . 94.9 no
C23 N3 H28 . 101.0 no
H1 N3 H26 . 125.3 no
C13 N4 H20 . 110.3 no
C14 N4 C15 . 123.7(5) no
C14 N4 C16 . 152.3(4) no
C14 N4 H19 . 118.2 no
C15 N4 H15 . 117.6 no
C15 N4 H17 . 96.4 no
C15 N4 H18 . 133.4 no
C15 N4 H19 . 118.2 no
C16 N4 H17 . 125.0 no
H15 N4 H20 . 100.5 no
H18 N4 H19 . 102.3 no
H18 N4 H20 . 111.6 no
O3 N5 O4 . 116.9(5) no
O3 N5 O5 . 121.5(5) no
O4 N5 O5 . 121.6(5) no
O6 N6 O7 . 116.8(5) no
O6 N6 O8 . 121.5(5) no
O7 N6 O8 . 121.7(5) no
O9 N7 O10 . 122.8(6) no
O9 N7 O11 . 116.3(6) no
O10 N7 O11 . 120.9(5) no
N3 C1 C2 . 104.9(4) no
C2 C1 C24 . 120.2(6) no
C2 C1 H1 . 106.7 no
C2 C1 H2 . 106.7 no
C2 C1 H28 . 101.8 no
C24 C1 H1 . 106.7 no
C24 C1 H2 . 106.7 no
C24 C1 H3 . 144.7 no
C24 C1 H4 . 113.1 no
H1 C1 H2 . 109.5 no
N2 C2 C1 . 113.4(5) no
N2 C2 H1 . 107.3 no
N2 C2 H3 . 108.5 no
N2 C2 H4 . 108.5 no
C3 C2 C24 . 100.8(3) no
C24 C2 H4 . 102.0 no
C24 C2 H5 . 107.2 no
H2 C2 H3 . 101.4 no
H3 C2 H4 . 109.5 no
N2 C3 C4 . 129.7(6) no
N2 C3 C10 . 101.3(4) no
N2 C3 H5 . 115.2 no
C4 C3 H5 . 115.2 no
O2 C4 C6 . 118.2(3) no
N2 C4 C9 . 130.6(3) no
N2 C4 C10 . 99.1(4) no
N2 C4 H6 . 116.7 no
C3 C4 C5 . 118.2(5) no
C3 C4 C10 . 122.4(5) no
C5 C4 C10 . 119.4(5) no
C6 C4 H5 . 121.3 no
C9 C4 H6 . 112.7 no
C3 C5 C8 . 124.8(3) no
C4 C5 C6 . 124.2(6) no
C4 C5 H6 . 117.9 no
C6 C5 C10 . 93.5(4) no
C6 C5 H6 . 117.9 no
C7 C5 C10 . 124.2(3) no
C4 C6 H10 . 114.0 no
C5 C6 C7 . 121.5(6) no
C5 C6 C8 . 117.5(6) no
C5 C6 H8 . 115.9 no
C5 C6 H9 . 144.0 no
C5 C6 H10 . 141.8 no
C7 C6 C8 . 121.0(6) no
C8 C6 H8 . 119.8 no
C9 C6 H6 . 112.7 no
C9 C6 H9 . 125.4 no
H6 C6 H9 . 120.2 no
H7 C6 H10 . 117.9 no
C5 C7 H8 . 104.9 no
C6 C7 H7 . 109.5 no
C6 C7 H8 . 109.5 no
C6 C7 H9 . 109.5 no
C8 C7 H7 . 130.9 no
C8 C7 H8 . 109.5 no
H7 C7 H8 . 109.5 no
H7 C7 H9 . 109.5 no
H8 C7 H9 . 109.5 no
C6 C8 C9 . 121.8(5) no
C6 C8 C10 . 91.2(4) no
C6 C8 C11 . 152.3(4) no
C6 C8 H10 . 119.1 no
C7 C8 C11 . 175.7(3) no
C9 C8 H10 . 119.1 no
O2 C9 H11 . 118.1 no
N1 C9 H10 . 121.2 no
C4 C9 H10 . 112.2 no
C4 C9 H12 . 104.7 no
C6 C9 H11 . 122.7 no
C8 C9 C10 . 119.3(5) no
C8 C9 C11 . 118.6(5) no
O2 C10 C4 . 123.4(5) no
O2 C10 C9 . 119.0(5) no
C3 C10 C8 . 116.7(3) no
C4 C10 C9 . 117.6(5) no
C8 C10 H12 . 103.4 no
N1 C11 H11 . 117.7 no
C9 C11 H11 . 117.7 no
N1 C12 C13 . 114.6(5) no
N1 C12 C14 . 103.7(4) no
N1 C12 H13 . 108.2 no
N1 C12 H14 . 108.2 no
C11 C12 C13 . 114.7(5) no
C11 C12 C14 . 118.2(3) no
C11 C12 H13 . 127.7 no
C13 C12 H11 . 110.7 no
C13 C12 H12 . 109.9 no
C13 C12 H13 . 108.2 no
C13 C12 H14 . 108.2 no
C14 C12 H11 . 126.7 no
H11 C12 H16 . 118.2 no
H12 C12 H14 . 129.2 no
H13 C12 H14 . 109.5 no
N4 C13 C12 . 105.3(4) no
C12 C13 C14 . 116.4(5) no
C12 C13 H15 . 107.7 no
C12 C13 H16 . 107.7 no
C14 C13 H15 . 107.7 no
C14 C13 H16 . 107.7 no
H13 C13 H17 . 118.0 no
H14 C13 H18 . 117.6 no
H15 C13 H16 . 109.5 no
N4 C14 H17 . 107.9 no
N4 C14 H18 . 107.9 no
C13 C14 H17 . 107.9 no
C13 C14 H18 . 107.9 no
C15 C14 H18 . 119.3 no
H17 C14 H18 . 109.5 no
N4 C15 H20 . 117.3 no
C16 C15 H20 . 117.3 no
O1 C16 C18 . 120.5(3) no
O1 C16 H20 . 117.6 no
N4 C16 H21 . 119.5 no
C15 C16 C17 . 117.8(5) no
C15 C16 C22 . 121.6(5) no
C17 C16 C22 . 120.6(6) no
C18 C16 H20 . 121.8 no
C21 C16 H19 . 105.5 no
C15 C17 C20 . 122.5(3) no
C16 C17 C18 . 122.3(6) no
C16 C17 H21 . 118.8 no
C18 C17 H21 . 118.8 no
C16 C18 H25 . 113.0 no
C17 C18 C19 . 122.1(6) no
C17 C18 C20 . 117.8(6) no
C20 C18 H23 . 100.4 no
C20 C18 H24 . 110.9 no
C21 C18 H21 . 113.6 no
C21 C18 H23 . 127.6 no
H21 C18 H23 . 114.8 no
H21 C18 H24 . 103.6 no
C17 C19 H23 . 126.3 no
C17 C19 H24 . 114.7 no
C18 C19 H22 . 109.5 no
C18 C19 H23 . 109.5 no
C18 C19 H24 . 109.5 no
H22 C19 H23 . 109.5 no
H22 C19 H24 . 109.5 no
H23 C19 H24 . 109.5 no
C17 C20 C23 . 124.2(3) no
C18 C20 C21 . 123.1(6) no
C18 C20 H25 . 118.4 no
C21 C20 H25 . 118.4 no
O1 C21 C18 . 118.5(3) no
O1 C21 H26 . 120.4 no
N3 C21 C22 . 100.6(4) no
N3 C21 H25 . 116.3 no
C16 C21 H25 . 111.5 no
C18 C21 H26 . 120.7 no
C20 C21 C22 . 118.9(5) no
C20 C21 C23 . 117.2(6) no
C22 C21 C23 . 123.8(5) no
O1 C22 C16 . 120.4(5) no
O1 C22 C21 . 122.4(5) no
C15 C22 C20 . 115.8(3) no
C16 C22 C21 . 117.2(5) no
C17 C22 C23 . 116.4(3) no
N3 C23 C21 . 129.1(6) no
N3 C23 C22 . 102.0(4) no
N3 C23 H26 . 115.4 no
C21 C23 H26 . 115.4 no
H25 C23 H27 . 122.2 no
N3 C24 C1 . 117.3(6) no
N3 C24 C2 . 103.3(4) no
N3 C24 H27 . 107.5 no
N3 C24 H28 . 107.5 no
C1 C24 H27 . 107.5 no
C1 C24 H28 . 107.5 no
H27 C24 H28 . 109.5 no

loop_
_geom_bond_atom_site_label_1
_geom_bond_atom_site_label_2
_geom_bond_distance
_geom_bond_publ_flag
Sm1 O1 2.335(5) yes
Sm1 O2 2.346(5) yes
Sm1 O3 2.628(6) yes
Sm1 O4 2.616(6) yes
Sm1 O6 2.563(5) yes
Sm1 O7 2.604(6) yes
Sm1 O9 2.641(7) yes
Sm1 O11 2.552(6) yes
Sm1 N2 2.598(7) yes
Sm1 N3 2.634(7) yes
O1 C22 1.294(9) no
O2 C10 1.281(9) no
O3 N5 1.242(9) no
O4 N5 1.253(8) no
O5 N5 1.220(9) no
O6 N6 1.254(9) no
O7 N6 1.254(8) no
O8 N6 1.189(9) no
O9 N7 1.250(10) no
O10 N7 1.220(10) no
O11 N7 1.265(9) no
N1 C11 1.300(10) no
N1 C12 1.470(10) no
N1 H12 0.95 no
N2 C2 1.480(10) no
N2 C3 1.280(10) no
N3 C23 1.260(10) no
N3 C24 1.480(10) no
N4 C14 1.450(10) no
N4 C15 1.280(10) no
N4 H19 0.95 no
C1 C2 1.470(10) no
C1 C24 1.450(10) no
C1 H1 0.95 no
C1 H2 0.95 no
C2 H3 0.95 no
C2 H4 0.95 no
C3 C4 1.460(10) no
C3 H5 0.95 no
C4 C5 1.390(10) no
C4 C10 1.410(10) no
C5 C6 1.380(10) no
C5 H6 0.95 no
C6 C7 1.530(10) no
C6 C8 1.390(10) no
C7 H7 0.95 no
C7 H8 0.95 no
C7 H9 0.95 no
C8 C9 1.410(10) no
C8 H10 0.95 no
C9 C10 1.460(10) no
C9 C11 1.400(10) no
C11 H11 0.95 no
C12 C13 1.530(10) no
C12 H13 0.95 no
C12 H14 0.95 no
C13 C14 1.500(10) no
C13 H15 0.95 no
C13 H16 0.95 no
C14 H17 0.95 no
C14 H18 0.95 no
C15 C16 1.430(10) no
C15 H20 0.95 no
C16 C17 1.400(10) no
C16 C22 1.430(10) no
C17 C18 1.370(10) no
C17 H21 0.95 no
C18 C19 1.550(10) no
C18 C20 1.370(10) no
C19 H22 0.95 no
C19 H23 0.95 no
C19 H24 0.95 no
C20 C21 1.420(10) no
C20 H25 0.95 no
C21 C22 1.410(10) no
C21 C23 1.450(10) no
C23 H26 0.95 no
C24 H27 0.95 no
C24 H28 0.95 no
H1 H2 1.55 no
H3 H4 1.55 no
H7 H8 1.55 no
H7 H9 1.55 no
H8 H9 1.55 no
H13 H14 1.55 no
H15 H16 1.55 no
H17 H18 1.55 no
H22 H23 1.55 no
H22 H24 1.55 no
H23 H24 1.55 no
H27 H28 1.55 no

loop_
_geom_hbond_atom_site_label_D
_geom_hbond_atom_site_label_H
_geom_hbond_atom_site_label_A
_geom_hbond_distance_DH
_geom_hbond_distance_HA
_geom_hbond_distance_DA
_geom_hbond_angle_DHA
N1 H12 O2 0.95 1.90 2.619(6) 131
N1 H12 O11 0.95 2.26 3.082(10) 145
N4 H19 O1 0.95 1.94 2.655(6) 130
N4 H19 O11 0.95 2.34 3.063(10) 132
